data_7216805
loop_
_publ_author_name
'Li, Xiang-Ying'
'Lin, Zu-Jin'
'Yang, Yan-Yan'
'Cao, Rong'

_publ_section_title
;
 Synthesis, structures and luminescent properties of lanthanide
 coordination polymers involving biphenyl-3,4&#x2032;,5-tricarboxylate
;
_journal_issue 28
_journal_name_full CrystEngComm
_journal_page_first 6425
_journal_paper_doi 10.1039/c4ce00158c
_journal_volume 16
_journal_year 2014
_chemical_formula_sum 'C41 H48.5 N2.5 O20 Tb2'
_chemical_formula_weight 1214.16
_chemical_name_systematic
; 
 ? 
;
_space_group_IT_number 15
_symmetry_cell_setting monoclinic
_symmetry_space_group_name_Hall '-C 2yc'
_symmetry_space_group_name_H-M 'C 1 2/c 1'
_atom_sites_solution_hydrogens geom
_atom_sites_solution_primary direct
_atom_sites_solution_secondary difmap
_audit_creation_method SHELXL-97
_cell_angle_alpha 90.00
_cell_angle_beta 107.3330(10)
_cell_angle_gamma 90.00
_cell_formula_units_Z 8
_cell_length_a 19.7427(3)
_cell_length_b 18.4330(2)
_cell_length_c 27.8981(4)
_cell_measurement_reflns_used 18376
_cell_measurement_temperature 100(2)
_cell_measurement_theta_max 29.2340
_cell_measurement_theta_min 3.1790
_cell_volume 9691.6(2)
_computing_cell_refinement
;
CrysAlisPro, Agilent Technologies,
Version 1.171.36.28 (release 01-02-2013 CrysAlis171 .NET)
(compiled Feb  1 2013,16:14:44)
;
_computing_data_collection
;
CrysAlisPro, Agilent Technologies,
Version 1.171.36.28 (release 01-02-2013 CrysAlis171 .NET)
(compiled Feb  1 2013,16:14:44)
;
_computing_data_reduction
;
CrysAlisPro, Agilent Technologies,
Version 1.171.36.28 (release 01-02-2013 CrysAlis171 .NET)
(compiled Feb  1 2013,16:14:44)
;
_computing_structure_refinement 'SHELXL-97 (Sheldrick, 1997)'
_computing_structure_solution 'SHELXS-97 (Sheldrick, 1990)'
_diffrn_ambient_temperature 100(2)
_diffrn_detector_area_resol_mean 10.5594
_diffrn_measured_fraction_theta_full 0.993
_diffrn_measured_fraction_theta_max 0.993
_diffrn_measurement_device_type 'SuperNova, Dual, Cu at zero, Atlas'
_diffrn_measurement_method '\w scans'
_diffrn_radiation_monochromator graphite
_diffrn_radiation_source 'fine-focus sealed tube'
_diffrn_radiation_type MoK\a
_diffrn_radiation_wavelength 0.71073
_diffrn_reflns_av_R_equivalents 0.0626
_diffrn_reflns_av_sigmaI/netI 0.0552
_diffrn_reflns_limit_h_max 25
_diffrn_reflns_limit_h_min -25
_diffrn_reflns_limit_k_max 23
_diffrn_reflns_limit_k_min -23
_diffrn_reflns_limit_l_max 34
_diffrn_reflns_limit_l_min -34
_diffrn_reflns_number 46707
_diffrn_reflns_theta_full 27.10
_diffrn_reflns_theta_max 27.10
_diffrn_reflns_theta_min 3.02
_exptl_absorpt_coefficient_mu 2.972
_exptl_absorpt_correction_T_max 0.7169
_exptl_absorpt_correction_T_min 0.5879
_exptl_absorpt_correction_type multi-scan
_exptl_absorpt_process_details
;
CrysAlisPro, Agilent Technologies,
Version 1.171.36.28 (release 01-02-2013 CrysAlis171 .NET)
(compiled Feb  1 2013,16:14:44)
Empirical absorption correction using spherical harmonics,
 implemented in SCALE3 ABSPACK scaling algorithm.
;
_exptl_crystal_colour colorless
_exptl_crystal_density_diffrn 1.664
_exptl_crystal_density_method 'not measured'
_exptl_crystal_description block
_exptl_crystal_F_000 4816
_exptl_crystal_size_max 0.20
_exptl_crystal_size_mid 0.16
_exptl_crystal_size_min 0.12
_refine_diff_density_max 1.799
_refine_diff_density_min -7.796
_refine_diff_density_rms 0.232
_refine_ls_extinction_method none
_refine_ls_goodness_of_fit_ref 1.033
_refine_ls_hydrogen_treatment mixed
_refine_ls_matrix_type full
_refine_ls_number_parameters 850
_refine_ls_number_reflns 10637
_refine_ls_number_restraints 1008
_refine_ls_restrained_S_all 1.002
_refine_ls_R_factor_all 0.0754
_refine_ls_R_factor_gt 0.0609
_refine_ls_shift/su_max 0.000
_refine_ls_shift/su_mean 0.000
_refine_ls_structure_factor_coef Fsqd
_refine_ls_weighting_details 'calc w=1/[\s^2^(Fo^2^)+(0.0779P)^2^+294.5078P] where P=(Fo^2^+2Fc^2^)/3'
_refine_ls_weighting_scheme calc
_refine_ls_wR_factor_gt 0.1556
_refine_ls_wR_factor_ref 0.1681
_reflns_number_gt 8802
_reflns_number_total 10637
_reflns_threshold_expression >2sigma(I)
_cod_data_source_file c4ce00158c1.cif
_cod_data_source_block 7
_cod_original_formula_sum 'C41 H48.50 N2.50 O20 Tb2'
_cod_database_code 7216805

loop_
_symmetry_equiv_pos_as_xyz
'x, y, z'
'-x, y, -z+1/2'
'x+1/2, y+1/2, z'
'-x+1/2, y+1/2, -z+1/2'
'-x, -y, -z'
'x, -y, z-1/2'
'-x+1/2, -y+1/2, -z'
'x+1/2, -y+1/2, z-1/2'

loop_
_atom_site_label
_atom_site_type_symbol
_atom_site_fract_x
_atom_site_fract_y
_atom_site_fract_z
_atom_site_U_iso_or_equiv
_atom_site_adp_type
_atom_site_occupancy
_atom_site_symmetry_multiplicity
_atom_site_calc_flag
_atom_site_refinement_flags
_atom_site_disorder_assembly
_atom_site_disorder_group
Tb1 Tb 0.496630(19) 1.018390(18) 0.413300(12) 0.01675(11) Uani 1 1 d . . .
Tb2 Tb 0.453370(19) 0.428540(19) 0.441710(12) 0.01615(11) Uani 1 1 d . . .
O1 O 0.4118(3) 0.9280(3) 0.36643(19) 0.0220(12) Uani 1 1 d . A .
O2 O 0.4908(3) 0.8896(3) 0.43520(18) 0.0212(11) Uani 1 1 d . A .
O3 O 0.5096(3) 1.1306(3) 0.4642(2) 0.0266(13) Uani 1 1 d . A .
O4 O 0.5817(13) 1.1100(15) 0.3958(8) 0.047(6) Uani 0.50 1 d P A 1
O4B O 0.5566(10) 1.1096(13) 0.3787(6) 0.031(4) Uani 0.50 1 d P A 2
O6 O 0.0890(6) 0.6990(4) 0.1111(3) 0.081(4) Uani 1 1 d . . .
O7 O 0.0869(4) 0.5897(3) 0.1401(2) 0.044(2) Uani 1 1 d . . .
O8 O 0.4267(4) 0.5499(3) 0.4250(2) 0.0422(18) Uani 1 1 d . . .
O9 O 0.4945(4) 0.6272(3) 0.4807(2) 0.0332(15) Uani 1 1 d . . .
O10 O 0.4377(3) 0.5162(4) 0.5314(2) 0.0336(15) Uani 1 1 d . . .
O11 O 0.4672(4) 0.5487(7) 0.8577(3) 0.075(3) Uani 1 1 d U . .
O12 O 0.3601(4) 0.5683(4) 0.8609(2) 0.048(2) Uani 1 1 d . . .
O13 O 0.0826(3) 0.4886(3) 0.5409(2) 0.0276(13) Uani 1 1 d . . .
O14 O 0.1071(3) 0.5018(3) 0.4694(2) 0.0263(12) Uani 1 1 d . . .
O15 O 0.3571(3) 0.4527(3) 0.4739(2) 0.0256(12) Uani 1 1 d . . .
O16 O 0.3828(4) 0.3187(3) 0.4358(2) 0.0396(16) Uani 1 1 d . . .
O19 O 0.2229(7) 0.5574(11) 0.8679(6) 0.144(7) Uani 1 1 d D . .
H19G H 0.221(13) 0.599(6) 0.878(11) 0.216 Uiso 1 1 d D . .
H19H H 0.262(6) 0.538(13) 0.877(11) 0.216 Uiso 1 1 d D . .
C1 C 0.4388(4) 0.8776(4) 0.3967(3) 0.0220(16) Uani 1 1 d . A .
C2 C 0.4091(5) 0.8022(4) 0.3861(3) 0.0254(17) Uani 1 1 d . . .
C3 C 0.4385(5) 0.7450(4) 0.4187(3) 0.0271(19) Uani 1 1 d . A .
H3 H 0.4753 0.7547 0.4488 0.033 Uiso 1 1 calc R . .
C4 C 0.4149(5) 0.6747(4) 0.4075(3) 0.0294(19) Uani 1 1 d . . .
C5 C 0.4487(5) 0.6130(4) 0.4404(3) 0.0271(19) Uani 1 1 d . A .
C6 C 0.3584(5) 0.6614(5) 0.3628(3) 0.036(2) Uani 1 1 d . A .
H6 H 0.3421 0.6132 0.3545 0.044 Uiso 1 1 calc R . .
C7 C 0.3270(5) 0.7181(5) 0.3312(3) 0.036(2) Uani 1 1 d . . .
C8 C 0.3532(6) 0.7882(5) 0.3435(3) 0.036(2) Uani 1 1 d . A .
H8 H 0.3322 0.8274 0.3220 0.043 Uiso 1 1 calc R . .
C9 C 0.2691(6) 0.7038(5) 0.2835(4) 0.042(3) Uani 1 1 d . A .
C10 C 0.2578(11) 0.6346(10) 0.2645(7) 0.032(4) Uani 0.526(15) 1 d PU A 1
H10 H 0.2857 0.5960 0.2827 0.038 Uiso 0.526(15) 1 calc PR A 1
C11 C 0.2067(11) 0.6200(10) 0.2194(7) 0.031(3) Uani 0.526(15) 1 d PU A 1
H11 H 0.2014 0.5718 0.2068 0.037 Uiso 0.526(15) 1 calc PR A 1
C14 C 0.1679(13) 0.7425(10) 0.2112(7) 0.041(4) Uani 0.526(15) 1 d PU A 1
H14 H 0.1358 0.7788 0.1939 0.049 Uiso 0.526(15) 1 calc PR A 1
C15 C 0.2207(12) 0.7585(10) 0.2562(7) 0.037(4) Uani 0.526(15) 1 d PU A 1
H15 H 0.2246 0.8066 0.2690 0.044 Uiso 0.526(15) 1 calc PR A 1
C10B C 0.2302(15) 0.6404(13) 0.2797(9) 0.043(4) Uani 0.474(15) 1 d PU A 2
H10A H 0.2392 0.6072 0.3069 0.052 Uiso 0.474(15) 1 calc PR A 2
C11B C 0.1771(15) 0.6267(12) 0.2345(9) 0.044(4) Uani 0.474(15) 1 d PU A 2
H11A H 0.1488 0.5843 0.2321 0.053 Uiso 0.474(15) 1 calc PR A 2
C14B C 0.2050(12) 0.7353(11) 0.1997(8) 0.034(4) Uani 0.474(15) 1 d PU A 2
H14A H 0.1964 0.7691 0.1728 0.041 Uiso 0.474(15) 1 calc PR A 2
C15B C 0.2581(13) 0.7510(11) 0.2439(7) 0.033(4) Uani 0.474(15) 1 d PU A 2
H15A H 0.2863 0.7935 0.2465 0.040 Uiso 0.474(15) 1 calc PR A 2
C12 C 0.1638(6) 0.6730(5) 0.1927(3) 0.037(2) Uani 1 1 d . . .
C13 C 0.1079(6) 0.6542(5) 0.1450(3) 0.037(2) Uani 1 1 d . A .
C20 C 0.3765(4) 0.4903(5) 0.5139(3) 0.0232(17) Uani 1 1 d . . .
C21 C 0.3242(4) 0.5006(4) 0.5423(3) 0.0195(15) Uani 1 1 d . . .
C22 C 0.2521(4) 0.4931(4) 0.5172(3) 0.0188(15) Uani 1 1 d . . .
H22 H 0.2370 0.4830 0.4822 0.023 Uiso 1 1 calc R . .
C23 C 0.2025(4) 0.5003(4) 0.5431(3) 0.0182(15) Uani 1 1 d . . .
C24 C 0.1256(4) 0.4972(4) 0.5161(3) 0.0194(15) Uani 1 1 d . . .
C25 C 0.2264(4) 0.5117(4) 0.5957(3) 0.0211(16) Uani 1 1 d . . .
H25 H 0.1929 0.5151 0.6140 0.025 Uiso 1 1 calc R . .
C26 C 0.2985(4) 0.5180(5) 0.6209(3) 0.0236(17) Uani 1 1 d . B .
C27 C 0.3467(4) 0.5141(5) 0.5936(3) 0.0242(17) Uani 1 1 d . . .
H27 H 0.3958 0.5208 0.6102 0.029 Uiso 1 1 calc R . .
C28 C 0.3248(4) 0.5285(5) 0.6765(3) 0.0291(19) Uani 1 1 d D . .
C31 C 0.3740(5) 0.5442(6) 0.7807(3) 0.037(2) Uani 1 1 d D . .
C32 C 0.4012(6) 0.5549(5) 0.8367(3) 0.036(2) Uani 1 1 d . . .
C29 C 0.2741(11) 0.5339(12) 0.7034(7) 0.034(4) Uani 0.520(15) 1 d PDU B 1
H29 H 0.2247 0.5336 0.6862 0.040 Uiso 0.520(15) 1 calc PR B 1
C30 C 0.2992(7) 0.5399(15) 0.7567(7) 0.033(4) Uani 0.520(15) 1 d PDU B 1
H30 H 0.2668 0.5411 0.7760 0.040 Uiso 0.520(15) 1 calc PR B 1
C33 C 0.4166(8) 0.5049(11) 0.7559(4) 0.033(3) Uani 0.520(15) 1 d PDU B 1
H33 H 0.4601 0.4832 0.7747 0.039 Uiso 0.520(15) 1 calc PR B 1
C34 C 0.3927(7) 0.4988(12) 0.7024(4) 0.034(3) Uani 0.520(15) 1 d PDU B 1
H34 H 0.4210 0.4758 0.6847 0.041 Uiso 0.520(15) 1 calc PR B 1
C29B C 0.2839(11) 0.5563(14) 0.7063(8) 0.032(4) Uani 0.480(15) 1 d PDU B 2
H29A H 0.2363 0.5707 0.6902 0.038 Uiso 0.480(15) 1 calc PR B 2
C30B C 0.3085(14) 0.5630(14) 0.7541(9) 0.031(4) Uani 0.480(15) 1 d PU B 2
H30A H 0.2780 0.5824 0.7716 0.038 Uiso 0.480(15) 1 calc PR B 2
C33B C 0.4141(11) 0.5649(13) 0.7528(7) 0.038(4) Uani 0.480(15) 1 d PU B 2
H33A H 0.4593 0.5854 0.7687 0.045 Uiso 0.480(15) 1 calc PR B 2
C34B C 0.3922(10) 0.5575(12) 0.7008(6) 0.034(3) Uani 0.480(15) 1 d PU B 2
H34A H 0.4225 0.5720 0.6818 0.040 Uiso 0.480(15) 1 calc PR B 2
O17 O 0.5210(5) 0.3296(5) 0.4230(4) 0.071(3) Uani 1 1 d D . .
N2 N 0.6241(11) 0.2924(16) 0.4111(10) 0.061(6) Uani 0.351(16) 1 d PDU C 1
C35 C 0.5548(12) 0.309(2) 0.3948(9) 0.060(6) Uani 0.351(16) 1 d PDU C 1
C36 C 0.662(2) 0.303(3) 0.4661(11) 0.058(7) Uani 0.351(16) 1 d PDU C 1
H36A H 0.6789 0.2559 0.4815 0.088 Uiso 0.351(16) 1 calc PR C 1
H36B H 0.6291 0.3241 0.4826 0.088 Uiso 0.351(16) 1 calc PR C 1
H36C H 0.7024 0.3356 0.4700 0.088 Uiso 0.351(16) 1 calc PR C 1
C37 C 0.6650(18) 0.2668(18) 0.3769(13) 0.057(7) Uani 0.351(16) 1 d PDU C 1
H37A H 0.7036 0.3009 0.3782 0.086 Uiso 0.351(16) 1 calc PR C 1
H37B H 0.6333 0.2640 0.3424 0.086 Uiso 0.351(16) 1 calc PR C 1
H37C H 0.6849 0.2186 0.3876 0.086 Uiso 0.351(16) 1 calc PR C 1
C38 C 0.519(2) 0.284(2) 0.3368(11) 0.069(8) Uani 0.351(16) 1 d PDU C 1
H38A H 0.4681 0.2775 0.3301 0.103 Uiso 0.351(16) 1 calc PR C 1
H38B H 0.5404 0.2373 0.3313 0.103 Uiso 0.351(16) 1 calc PR C 1
H38C H 0.5285 0.3203 0.3140 0.103 Uiso 0.351(16) 1 calc PR C 1
N2B N 0.577(3) 0.289(4) 0.369(2) 0.066(7) Uani 0.149(16) 1 d PDU C 2
C35B C 0.5768(17) 0.317(5) 0.413(2) 0.064(7) Uani 0.149(16) 1 d PDU C 2
C36B C 0.516(4) 0.253(5) 0.330(3) 0.068(10) Uani 0.149(16) 1 d PDU C 2
H36D H 0.4710 0.2688 0.3339 0.103 Uiso 0.149(16) 1 calc PR C 2
H36E H 0.5206 0.2001 0.3339 0.103 Uiso 0.149(16) 1 calc PR C 2
H36F H 0.5181 0.2661 0.2961 0.103 Uiso 0.149(16) 1 calc PR C 2
C37B C 0.650(3) 0.281(6) 0.363(3) 0.061(9) Uani 0.149(16) 1 d PDU C 2
H37D H 0.6821 0.3151 0.3853 0.092 Uiso 0.149(16) 1 calc PR C 2
H37E H 0.6476 0.2915 0.3280 0.092 Uiso 0.149(16) 1 calc PR C 2
H37F H 0.6664 0.2313 0.3713 0.092 Uiso 0.149(16) 1 calc PR C 2
C38B C 0.646(5) 0.316(6) 0.463(3) 0.064(9) Uani 0.149(16) 1 d PDU C 2
H38D H 0.6320 0.3336 0.4922 0.096 Uiso 0.149(16) 1 calc PR C 2
H38E H 0.6831 0.3469 0.4580 0.096 Uiso 0.149(16) 1 calc PR C 2
H38F H 0.6634 0.2660 0.4698 0.096 Uiso 0.149(16) 1 calc PR C 2
O5 O 0.5499(4) 0.9642(4) 0.3567(2) 0.0451(18) Uani 1 1 d D A .
N1 N 0.5735(12) 0.9629(13) 0.2825(7) 0.19(3) Uani 0.50 1 d PD A 1
C16 C 0.5613(13) 0.9318(14) 0.3220(8) 0.13(2) Uani 0.50 1 d PD A 1
C17 C 0.5989(12) 0.9215(13) 0.2455(7) 0.049(6) Uani 0.50 1 d PD A 1
H17A H 0.6010 0.8697 0.2539 0.073 Uiso 0.50 1 calc PR A 1
H17B H 0.6464 0.9385 0.2465 0.073 Uiso 0.50 1 calc PR A 1
H17C H 0.5662 0.9288 0.2118 0.073 Uiso 0.50 1 calc PR A 1
C18 C 0.5503(19) 1.0404(14) 0.2756(11) 0.084(11) Uani 0.50 1 d PD A 1
H18A H 0.5317 1.0549 0.3030 0.126 Uiso 0.50 1 calc PR A 1
H18B H 0.5132 1.0459 0.2435 0.126 Uiso 0.50 1 calc PR A 1
H18C H 0.5909 1.0711 0.2758 0.126 Uiso 0.50 1 calc PR A 1
C19 C 0.5841(19) 0.8471(15) 0.3214(14) 0.096(13) Uani 0.50 1 d PD A 1
H19A H 0.5732 0.8213 0.3489 0.144 Uiso 0.50 1 calc PR A 1
H19B H 0.6351 0.8439 0.3257 0.144 Uiso 0.50 1 calc PR A 1
H19C H 0.5577 0.8251 0.2893 0.144 Uiso 0.50 1 calc PR A 1
O5B O 0.5455(11) 0.8239(12) 0.3326(7) 0.071(6) Uani 0.50 1 d PD D 2
C16B C 0.5617(15) 0.7921(10) 0.2991(8) 0.059(7) Uani 0.50 1 d PD D 2
N1B N 0.5393(12) 0.7280(10) 0.2776(8) 0.069(6) Uani 0.50 1 d PD . 2
C17B C 0.481(2) 0.6893(18) 0.2906(16) 0.100(13) Uani 0.50 1 d PD . 2
H17D H 0.4698 0.7169 0.3164 0.149 Uiso 0.50 1 d PR . 2
H17E H 0.4381 0.6795 0.2643 0.149 Uiso 0.50 1 d PR . 2
H17F H 0.5022 0.6450 0.3045 0.149 Uiso 0.50 1 d PR . 2
C18B C 0.567(2) 0.699(3) 0.2372(15) 0.16(3) Uani 0.50 1 d PD . 2
H18D H 0.5987 0.7288 0.2261 0.241 Uiso 0.50 1 d PR . 2
H18E H 0.5902 0.6545 0.2498 0.241 Uiso 0.50 1 d PR . 2
H18F H 0.5260 0.6890 0.2095 0.241 Uiso 0.50 1 d PR . 2
C19B C 0.6186(14) 0.8353(14) 0.2778(10) 0.071(8) Uani 0.50 1 d PD D 2
H19D H 0.6302 0.8794 0.2961 0.106 Uiso 0.50 1 d PR D 2
H19E H 0.6606 0.8078 0.2818 0.106 Uiso 0.50 1 d PR D 2
H19F H 0.5973 0.8456 0.2428 0.106 Uiso 0.50 1 d PR D 2
O20 O 0.7414(7) 0.8180(6) 0.4246(7) 0.128(6) Uani 1 1 d D . .
N3 N 0.6639(18) 0.7546(16) 0.4414(14) 0.057(5) Uani 0.321(18) 1 d PDU E 1
C39 C 0.714(2) 0.7574(12) 0.4182(17) 0.067(6) Uani 0.321(18) 1 d PDU E 1
C40 C 0.716(5) 0.679(2) 0.391(3) 0.065(8) Uani 0.321(18) 1 d PDU E 1
H40A H 0.6770 0.6766 0.3600 0.098 Uiso 0.321(18) 1 calc PR E 1
H40B H 0.7108 0.6402 0.4139 0.098 Uiso 0.321(18) 1 calc PR E 1
H40C H 0.7614 0.6737 0.3841 0.098 Uiso 0.321(18) 1 calc PR E 1
C41 C 0.639(3) 0.6783(18) 0.443(2) 0.065(8) Uani 0.321(18) 1 d PDU E 1
H41A H 0.6190 0.6599 0.4090 0.098 Uiso 0.321(18) 1 calc PR E 1
H41B H 0.6027 0.6771 0.4607 0.098 Uiso 0.321(18) 1 calc PR E 1
H41C H 0.6792 0.6478 0.4613 0.098 Uiso 0.321(18) 1 calc PR E 1
C42 C 0.655(4) 0.817(2) 0.460(2) 0.068(8) Uani 0.321(18) 1 d PDU E 1
H42A H 0.7007 0.8418 0.4718 0.102 Uiso 0.321(18) 1 calc PR E 1
H42B H 0.6352 0.8097 0.4877 0.102 Uiso 0.321(18) 1 calc PR E 1
H42C H 0.6221 0.8460 0.4336 0.102 Uiso 0.321(18) 1 calc PR E 1
N3B N 0.6736(8) 0.7206(7) 0.4180(6) 0.054(4) Uani 0.679(18) 1 d PDU E 2
C39B C 0.6933(9) 0.7871(8) 0.4360(8) 0.060(4) Uani 0.679(18) 1 d PDU E 2
C40B C 0.6555(16) 0.8161(11) 0.4769(9) 0.063(6) Uani 0.679(18) 1 d PDU E 2
H40D H 0.6132 0.7869 0.4746 0.094 Uiso 0.679(18) 1 calc PR E 2
H40E H 0.6418 0.8670 0.4699 0.094 Uiso 0.679(18) 1 calc PR E 2
H40F H 0.6888 0.8119 0.5107 0.094 Uiso 0.679(18) 1 calc PR E 2
C41B C 0.6121(13) 0.6838(11) 0.4269(10) 0.066(5) Uani 0.679(18) 1 d PDU E 2
H41D H 0.6057 0.6362 0.4105 0.099 Uiso 0.679(18) 1 calc PR E 2
H41E H 0.5694 0.7132 0.4129 0.099 Uiso 0.679(18) 1 calc PR E 2
H41F H 0.6204 0.6776 0.4631 0.099 Uiso 0.679(18) 1 calc PR E 2
C42B C 0.713(2) 0.6922(14) 0.3852(14) 0.071(6) Uani 0.679(18) 1 d PDU E 2
H42D H 0.6953 0.6437 0.3735 0.107 Uiso 0.679(18) 1 calc PR E 2
H42E H 0.7635 0.6893 0.4038 0.107 Uiso 0.679(18) 1 calc PR E 2
H42F H 0.7064 0.7245 0.3563 0.107 Uiso 0.679(18) 1 calc PR E 2
O21 O 0.6787(4) 0.1457(4) 0.4198(3) 0.0500(19) Uani 1 1 d . . .
O22 O 0.7123(4) 0.0672(4) 0.3894(3) 0.0500(19) Uiso 1 1 d . . .

loop_
_atom_site_aniso_label
_atom_site_aniso_U_11
_atom_site_aniso_U_22
_atom_site_aniso_U_33
_atom_site_aniso_U_23
_atom_site_aniso_U_13
_atom_site_aniso_U_12
Tb1 0.0187(2) 0.01787(19) 0.00927(17) 0.00056(12) -0.00253(13) -0.00087(14)
Tb2 0.0203(2) 0.01732(19) 0.00778(17) -0.00002(12) -0.00050(13) -0.00047(13)
O1 0.030(3) 0.015(3) 0.014(2) 0.0008(19) -0.003(2) 0.001(2)
O2 0.025(3) 0.019(3) 0.014(2) -0.001(2) -0.003(2) -0.002(2)
O3 0.035(3) 0.021(3) 0.016(3) -0.006(2) -0.003(2) -0.002(2)
O4 0.053(15) 0.046(10) 0.034(12) 0.002(10) -0.001(8) -0.021(11)
O4B 0.036(11) 0.035(8) 0.026(10) 0.004(8) 0.017(8) -0.011(9)
O6 0.123(8) 0.038(4) 0.036(4) 0.010(3) -0.045(5) -0.042(5)
O7 0.062(5) 0.019(3) 0.026(3) 0.001(2) -0.025(3) -0.003(3)
O8 0.074(5) 0.021(3) 0.019(3) 0.003(2) -0.006(3) -0.014(3)
O9 0.047(4) 0.023(3) 0.017(3) 0.007(2) -0.010(3) -0.010(3)
O10 0.018(3) 0.057(4) 0.021(3) 0.002(3) -0.002(2) -0.007(3)
O11 0.044(4) 0.162(7) 0.017(3) -0.007(4) 0.006(3) -0.033(5)
O12 0.052(5) 0.073(5) 0.012(3) -0.005(3) -0.004(3) 0.038(4)
O13 0.017(3) 0.039(3) 0.023(3) -0.012(2) 0.001(2) -0.001(3)
O14 0.020(3) 0.033(3) 0.019(3) 0.001(2) -0.004(2) -0.002(2)
O15 0.026(3) 0.034(3) 0.016(3) -0.008(2) 0.005(2) -0.002(3)
O16 0.055(5) 0.019(3) 0.037(4) 0.000(3) 0.002(3) -0.007(3)
O19 0.077(9) 0.239(19) 0.086(9) -0.074(11) -0.021(7) 0.073(10)
C1 0.028(4) 0.021(4) 0.013(3) 0.002(3) 0.000(3) -0.005(3)
C2 0.029(5) 0.019(4) 0.020(4) 0.002(3) -0.007(3) -0.005(3)
C3 0.038(5) 0.021(4) 0.011(3) 0.002(3) -0.011(3) -0.009(4)
C4 0.046(6) 0.020(4) 0.015(4) 0.005(3) -0.003(3) -0.001(4)
C5 0.041(5) 0.015(4) 0.017(4) 0.004(3) -0.004(3) -0.006(3)
C6 0.043(6) 0.026(4) 0.024(4) 0.003(3) -0.014(4) -0.004(4)
C7 0.047(6) 0.023(4) 0.022(4) 0.004(3) -0.011(4) -0.004(4)
C8 0.051(6) 0.030(5) 0.014(4) 0.005(3) -0.009(4) 0.000(4)
C9 0.052(6) 0.017(4) 0.035(5) 0.002(4) -0.022(4) -0.004(4)
C10 0.034(8) 0.024(6) 0.023(7) 0.006(5) -0.014(6) -0.003(6)
C11 0.035(8) 0.017(5) 0.027(7) 0.002(5) -0.012(6) -0.011(6)
C14 0.053(9) 0.019(6) 0.033(7) 0.009(5) -0.015(6) -0.012(7)
C15 0.043(8) 0.025(6) 0.027(7) -0.002(5) -0.014(6) -0.016(6)
C10B 0.049(9) 0.027(6) 0.035(8) 0.009(6) -0.019(7) -0.007(7)
C11B 0.049(9) 0.026(6) 0.038(8) -0.001(6) -0.015(7) -0.008(7)
C14B 0.034(8) 0.019(6) 0.033(7) 0.003(6) -0.013(6) -0.010(6)
C15B 0.038(8) 0.025(6) 0.025(7) 0.004(6) -0.009(6) -0.003(6)
C12 0.045(6) 0.024(4) 0.027(4) -0.006(3) -0.010(4) -0.006(4)
C13 0.053(6) 0.022(4) 0.021(4) -0.003(3) -0.011(4) -0.005(4)
C20 0.017(4) 0.039(5) 0.013(3) 0.000(3) 0.003(3) 0.003(3)
C21 0.020(4) 0.022(4) 0.015(3) 0.000(3) 0.001(3) 0.001(3)
C22 0.020(4) 0.026(4) 0.007(3) -0.003(3) -0.003(3) 0.000(3)
C23 0.020(4) 0.020(3) 0.011(3) 0.005(3) -0.002(3) 0.007(3)
C24 0.027(4) 0.018(3) 0.014(3) 0.001(3) 0.007(3) -0.001(3)
C25 0.019(4) 0.029(4) 0.013(3) -0.003(3) 0.001(3) 0.002(3)
C26 0.025(4) 0.033(4) 0.011(3) 0.001(3) 0.003(3) -0.002(3)
C27 0.014(4) 0.037(5) 0.019(4) -0.005(3) 0.000(3) -0.005(3)
C28 0.019(4) 0.054(6) 0.010(3) -0.005(3) -0.003(3) -0.003(4)
C31 0.033(5) 0.062(6) 0.010(4) -0.002(4) -0.003(3) -0.010(5)
C32 0.048(6) 0.041(5) 0.013(4) -0.002(3) 0.000(4) -0.017(5)
C29 0.034(7) 0.034(8) 0.034(6) 0.000(6) 0.010(6) 0.000(6)
C30 0.022(6) 0.061(9) 0.015(6) -0.004(7) 0.003(5) 0.008(7)
C33 0.019(6) 0.060(7) 0.011(5) -0.007(6) -0.008(5) 0.017(6)
C34 0.017(6) 0.068(8) 0.014(5) -0.007(6) 0.001(5) 0.022(6)
C29B 0.020(6) 0.044(9) 0.024(6) -0.004(6) -0.004(5) 0.012(6)
C30B 0.028(7) 0.049(9) 0.014(6) -0.003(6) 0.002(5) 0.011(6)
C33B 0.030(6) 0.057(8) 0.017(6) 0.002(6) -0.005(5) -0.008(6)
C34B 0.025(6) 0.056(8) 0.016(6) -0.001(6) 0.001(5) -0.008(6)
O17 0.063(6) 0.063(6) 0.098(7) -0.032(5) 0.042(5) 0.016(5)
N2 0.049(10) 0.054(10) 0.087(10) -0.001(9) 0.031(9) -0.008(8)
C35 0.060(8) 0.050(8) 0.072(9) 0.008(7) 0.023(7) -0.004(7)
C36 0.045(10) 0.056(10) 0.078(10) 0.000(8) 0.024(8) 0.003(8)
C37 0.051(12) 0.036(12) 0.101(13) 0.004(11) 0.047(11) -0.005(10)
C38 0.072(13) 0.050(13) 0.078(13) 0.001(12) 0.015(12) -0.008(12)
N2B 0.063(9) 0.060(9) 0.076(9) -0.002(7) 0.024(7) 0.001(7)
C35B 0.060(11) 0.051(11) 0.083(11) 0.002(10) 0.023(11) -0.003(10)
C36B 0.056(16) 0.050(16) 0.091(16) 0.004(15) 0.012(15) 0.002(15)
C37B 0.060(11) 0.056(11) 0.070(11) 0.005(8) 0.023(8) 0.001(8)
C38B 0.058(15) 0.048(15) 0.089(15) -0.003(14) 0.024(14) -0.004(14)
O5 0.060(5) 0.055(4) 0.029(3) -0.016(3) 0.025(3) -0.015(4)
N1 0.024(12) 0.51(9) 0.038(13) -0.11(3) 0.009(10) 0.00(3)
C16 0.028(14) 0.27(6) 0.08(2) -0.09(3) 0.020(14) -0.08(2)
C17 0.043(12) 0.083(17) 0.023(9) -0.012(10) 0.012(8) 0.010(11)
C18 0.11(3) 0.068(18) 0.061(18) 0.018(15) 0.012(17) 0.047(19)
C19 0.08(3) 0.10(3) 0.09(2) 0.05(2) -0.008(19) -0.03(2)
O5B 0.070(14) 0.090(15) 0.065(12) 0.011(11) 0.038(11) 0.045(12)
C16B 0.10(2) 0.027(11) 0.055(14) -0.010(10) 0.031(14) 0.003(12)
N1B 0.084(18) 0.058(13) 0.071(15) 0.000(11) 0.035(13) 0.015(12)
C17B 0.13(4) 0.09(2) 0.11(3) -0.01(2) 0.08(3) 0.02(2)
C18B 0.20(6) 0.17(5) 0.09(3) -0.09(3) 0.01(3) 0.07(4)
C19B 0.071(18) 0.09(2) 0.064(16) -0.031(15) 0.040(14) 0.023(16)
O20 0.074(8) 0.066(7) 0.260(19) -0.026(9) 0.074(10) -0.041(6)
N3 0.053(10) 0.039(10) 0.079(11) 0.007(9) 0.021(9) 0.002(9)
C39 0.063(10) 0.042(10) 0.090(11) 0.005(10) 0.014(10) -0.001(9)
C40 0.071(14) 0.056(14) 0.073(14) 0.004(13) 0.028(13) 0.012(13)
C41 0.069(14) 0.044(12) 0.084(14) 0.016(12) 0.025(12) 0.001(12)
C42 0.075(13) 0.041(12) 0.088(15) -0.006(13) 0.025(13) -0.009(12)
N3B 0.051(7) 0.032(6) 0.081(9) 0.014(6) 0.022(6) 0.005(6)
C39B 0.044(8) 0.042(8) 0.092(10) 0.005(7) 0.016(7) 0.008(7)
C40B 0.071(11) 0.026(7) 0.083(13) -0.024(8) 0.011(11) 0.000(7)
C41B 0.069(11) 0.038(8) 0.094(12) 0.024(8) 0.029(9) -0.018(8)
C42B 0.084(11) 0.055(10) 0.078(12) 0.009(10) 0.030(10) 0.011(10)
O21 0.050(5) 0.050(4) 0.050(4) 0.000(4) 0.015(4) 0.000(4)

loop_
_atom_type_symbol
_atom_type_description
_atom_type_scat_dispersion_real
_atom_type_scat_dispersion_imag
_atom_type_scat_source
C C 0.0033 0.0016 'International Tables Vol C Tables 4.2.6.8 and 6.1.1.4'
H H 0.0000 0.0000 'International Tables Vol C Tables 4.2.6.8 and 6.1.1.4'
O O 0.0106 0.0060 'International Tables Vol C Tables 4.2.6.8 and 6.1.1.4'
Tb Tb -0.1723 4.1537 'International Tables Vol C Tables 4.2.6.8 and 6.1.1.4'
N N 0.0061 0.0033 'International Tables Vol C Tables 4.2.6.8 and 6.1.1.4'

loop_
_geom_angle_atom_site_label_1
_geom_angle_atom_site_label_2
_geom_angle_atom_site_label_3
_geom_angle
_geom_angle_site_symmetry_1
_geom_angle_site_symmetry_3
O7 Tb1 O14 151.3(2) 4 3
O7 Tb1 O13 85.2(3) 4 7_566
O14 Tb1 O13 106.2(2) 3 7_566
O7 Tb1 O5 100.7(3) 4 .
O14 Tb1 O5 83.0(2) 3 .
O13 Tb1 O5 149.3(2) 7_566 .
O7 Tb1 O4B 71.5(5) 4 .
O14 Tb1 O4B 83.4(5) 3 .
O13 Tb1 O4B 139.1(6) 7_566 .
O5 Tb1 O4B 70.0(6) . .
O7 Tb1 O1 78.3(2) 4 .
O14 Tb1 O1 129.37(19) 3 .
O13 Tb1 O1 77.78(19) 7_566 .
O5 Tb1 O1 74.1(2) . .
O4B Tb1 O1 126.8(4) . .
O7 Tb1 O2 129.8(2) 4 .
O14 Tb1 O2 78.91(19) 3 .
O13 Tb1 O2 73.7(2) 7_566 .
O5 Tb1 O2 79.7(2) . .
O4B Tb1 O2 146.5(6) . .
O1 Tb1 O2 53.21(16) . .
O7 Tb1 O3 79.9(2) 4 .
O14 Tb1 O3 78.8(2) 3 .
O13 Tb1 O3 72.5(2) 7_566 .
O5 Tb1 O3 138.1(2) . .
O4B Tb1 O3 70.7(5) . .
O1 Tb1 O3 144.3(2) . .
O2 Tb1 O3 131.81(17) . .
O7 Tb1 O4 83.2(6) 4 .
O14 Tb1 O4 70.7(5) 3 .
O13 Tb1 O4 138.2(7) 7_566 .
O5 Tb1 O4 72.5(7) . .
O4B Tb1 O4 13.2(5) . .
O1 Tb1 O4 137.7(5) . .
O2 Tb1 O4 140.7(7) . .
O3 Tb1 O4 65.9(7) . .
O7 Tb1 C1 104.2(2) 4 .
O14 Tb1 C1 104.2(2) 3 .
O13 Tb1 C1 74.4(2) 7_566 .
O5 Tb1 C1 75.0(2) . .
O4B Tb1 C1 142.9(5) . .
O1 Tb1 C1 26.56(19) . .
O2 Tb1 C1 26.65(19) . .
O3 Tb1 C1 146.1(2) . .
O4 Tb1 C1 147.5(7) . .
O10 Tb2 O8 76.8(3) 5_666 .
O10 Tb2 O9 77.4(2) 5_666 5_666
O8 Tb2 O9 128.5(2) . 5_666
O10 Tb2 O15 124.8(2) 5_666 .
O8 Tb2 O15 74.7(3) . .
O9 Tb2 O15 85.0(2) 5_666 .
O10 Tb2 O17 83.2(3) 5_666 .
O8 Tb2 O17 142.8(3) . .
O9 Tb2 O17 75.4(3) 5_666 .
O15 Tb2 O17 141.5(3) . .
O10 Tb2 O16 148.5(2) 5_666 .
O8 Tb2 O16 134.4(3) . .
O9 Tb2 O16 77.4(2) 5_666 .
O15 Tb2 O16 71.1(2) . .
O17 Tb2 O16 72.4(3) . .
O10 Tb2 O12 131.7(2) 5_666 6_565
O8 Tb2 O12 74.3(2) . 6_565
O9 Tb2 O12 149.8(2) 5_666 6_565
O15 Tb2 O12 82.9(2) . 6_565
O17 Tb2 O12 97.6(3) . 6_565
O16 Tb2 O12 72.5(2) . 6_565
O10 Tb2 O11 83.0(3) 5_666 6_565
O8 Tb2 O11 74.2(3) . 6_565
O9 Tb2 O11 144.0(3) 5_666 6_565
O15 Tb2 O11 130.8(2) . 6_565
O17 Tb2 O11 72.4(4) . 6_565
O16 Tb2 O11 107.4(3) . 6_565
O12 Tb2 O11 52.4(3) 6_565 6_565
O10 Tb2 C32 108.0(3) 5_666 6_565
O8 Tb2 C32 72.2(2) . 6_565
O9 Tb2 C32 159.0(2) 5_666 6_565
O15 Tb2 C32 106.7(3) . 6_565
O17 Tb2 C32 84.9(3) . 6_565
O16 Tb2 C32 89.7(3) . 6_565
O12 Tb2 C32 25.7(3) 6_565 6_565
O11 Tb2 C32 26.6(3) 6_565 6_565
C1 O1 Tb1 93.4(4) . .
C1 O2 Tb1 92.6(4) . .
C13 O7 Tb1 140.3(6) . 4_545
C5 O8 Tb2 141.5(6) . .
C5 O9 Tb2 138.1(5) . 5_666
C20 O10 Tb2 175.0(6) . 5_666
C32 O11 Tb2 92.0(6) . 6_566
C32 O12 Tb2 94.1(6) . 6_566
C24 O13 Tb1 175.9(6) . 7_566
C24 O14 Tb1 130.1(5) . 3_445
C20 O15 Tb2 111.7(5) . .
H19G O19 H19H 115(2) . .
O1 C1 O2 120.8(7) . .
O1 C1 C2 119.1(7) . .
O2 C1 C2 120.0(7) . .
O1 C1 Tb1 60.1(4) . .
O2 C1 Tb1 60.8(4) . .
C2 C1 Tb1 177.7(6) . .
C8 C2 C3 119.2(7) . .
C8 C2 C1 120.4(7) . .
C3 C2 C1 120.4(7) . .
C4 C3 C2 120.9(7) . .
C4 C3 H3 119.6 . .
C2 C3 H3 119.6 . .
C3 C4 C6 118.8(7) . .
C3 C4 C5 121.2(7) . .
C6 C4 C5 119.9(7) . .
O9 C5 O8 125.6(7) . .
O9 C5 C4 117.9(7) . .
O8 C5 C4 116.4(7) . .
C7 C6 C4 120.8(8) . .
C7 C6 H6 119.6 . .
C4 C6 H6 119.6 . .
C6 C7 C8 118.5(8) . .
C6 C7 C9 120.6(8) . .
C8 C7 C9 120.7(7) . .
C2 C8 C7 121.7(8) . .
C2 C8 H8 119.2 . .
C7 C8 H8 119.2 . .
C10 C9 C15B 108.0(13) . .
C10 C9 C10B 33.3(12) . .
C15B C9 C10B 121.4(14) . .
C10 C9 C15 116.1(11) . .
C15B C9 C15 37.8(11) . .
C10B C9 C15 106.5(14) . .
C10 C9 C7 120.0(10) . .
C15B C9 C7 120.0(12) . .
C10B C9 C7 118.5(12) . .
C15 C9 C7 123.8(10) . .
C9 C10 C11 121.5(15) . .
C9 C10 H10 119.3 . .
C11 C10 H10 119.3 . .
C12 C11 C10 121.6(16) . .
C12 C11 H11 119.2 . .
C10 C11 H11 119.2 . .
C12 C14 C15 118.5(17) . .
C12 C14 H14 120.8 . .
C15 C14 H14 120.8 . .
C14 C15 C9 121.6(16) . .
C14 C15 H15 119.2 . .
C9 C15 H15 119.2 . .
C9 C10B C11B 118.1(19) . .
C9 C10B H10A 120.9 . .
C11B C10B H10A 120.9 . .
C10B C11B C12 123(2) . .
C10B C11B H11A 118.6 . .
C12 C11B H11A 118.6 . .
C12 C14B C15B 123.5(17) . .
C12 C14B H14A 118.3 . .
C15B C14B H14A 118.3 . .
C9 C15B C14B 118.7(18) . .
C9 C15B H15A 120.7 . .
C14B C15B H15A 120.7 . .
C11 C12 C14 120.4(12) . .
C11 C12 C14B 106.0(13) . .
C14 C12 C14B 37.7(12) . .
C11 C12 C11B 34.7(12) . .
C14 C12 C11B 106.2(14) . .
C14B C12 C11B 115.5(14) . .
C11 C12 C13 119.7(10) . .
C14 C12 C13 119.7(11) . .
C14B C12 C13 124.3(11) . .
C11B C12 C13 120.2(12) . .
O6 C13 O7 122.6(8) . .
O6 C13 C12 120.3(8) . .
O7 C13 C12 116.7(8) . .
O10 C20 O15 123.5(7) . .
O10 C20 C21 119.0(7) . .
O15 C20 C21 117.5(7) . .
C27 C21 C22 120.1(7) . .
C27 C21 C20 120.7(7) . .
C22 C21 C20 119.0(6) . .
C23 C22 C21 120.1(6) . .
C23 C22 H22 120.0 . .
C21 C22 H22 120.0 . .
C22 C23 C25 119.0(7) . .
C22 C23 C24 120.4(6) . .
C25 C23 C24 120.5(7) . .
O14 C24 O13 123.3(8) . .
O14 C24 C23 117.7(7) . .
O13 C24 C23 119.0(6) . .
C26 C25 C23 120.7(7) . .
C26 C25 H25 119.6 . .
C23 C25 H25 119.6 . .
C27 C26 C25 118.9(7) . .
C27 C26 C28 119.7(7) . .
C25 C26 C28 121.4(7) . .
C26 C27 C21 121.0(7) . .
C26 C27 H27 119.5 . .
C21 C27 H27 119.5 . .
C34B C28 C29B 101.7(14) . .
C34B C28 C29 115.7(13) . .
C29B C28 C29 18.4(13) . .
C34B C28 C34 44.9(12) . .
C29B C28 C34 117.1(12) . .
C29 C28 C34 117.6(13) . .
C34B C28 C26 122.3(10) . .
C29B C28 C26 125.0(12) . .
C29 C28 C26 118.4(11) . .
C34 C28 C26 117.3(8) . .
C33B C31 C30B 104.5(16) . .
C33B C31 C30 117.2(13) . .
C30B C31 C30 19.5(15) . .
C33B C31 C33 47.2(12) . .
C30B C31 C33 118.3(14) . .
C30 C31 C33 114.8(13) . .
C33B C31 C32 118.8(11) . .
C30B C31 C32 122.2(15) . .
C30 C31 C32 119.5(11) . .
C33 C31 C32 119.1(9) . .
O12 C32 O11 121.5(8) . .
O12 C32 C31 120.5(9) . .
O11 C32 C31 118.0(9) . .
O12 C32 Tb2 60.1(4) . 6_566
O11 C32 Tb2 61.4(5) . 6_566
C31 C32 Tb2 178.7(8) . 6_566
C28 C29 C30 118.4(18) . .
C28 C29 H29 120.8 . .
C30 C29 H29 120.8 . .
C29 C30 C31 118.7(18) . .
C29 C30 H30 120.6 . .
C31 C30 H30 120.6 . .
C34 C33 C31 119.0(11) . .
C34 C33 H33 120.5 . .
C31 C33 H33 120.5 . .
C33 C34 C28 117.8(10) . .
C33 C34 H34 121.1 . .
C28 C34 H34 121.1 . .
C30B C29B C28 123(2) . .
C30B C29B H29A 118.7 . .
C28 C29B H29A 118.7 . .
C29B C30B C31 124(2) . .
C29B C30B H30A 118.0 . .
C31 C30B H30A 118.0 . .
C31 C33B C34B 122.1(17) . .
C31 C33B H33A 118.9 . .
C34B C33B H33A 118.9 . .
C33B C34B C28 119.7(17) . .
C33B C34B H34A 120.2 . .
C28 C34B H34A 120.2 . .
C35 O17 C35B 28(3) . .
C35 O17 Tb2 144.0(19) . .
C35B O17 Tb2 141(4) . .
C35 N2 C37 123(2) . .
C35 N2 C36 117(2) . .
C37 N2 C36 119.5(17) . .
O17 C35 N2 123(2) . .
O17 C35 C38 125(3) . .
N2 C35 C38 111(2) . .
C35B N2B C37B 114(4) . .
C35B N2B C36B 128(2) . .
C37B N2B C36B 116.9(18) . .
O17 C35B N2B 121(4) . .
O17 C35B C38B 113(6) . .
N2B C35B C38B 124(5) . .
N2B C36B H36D 109.5 . .
N2B C36B H36E 109.5 . .
H36D C36B H36E 109.5 . .
N2B C36B H36F 109.5 . .
H36D C36B H36F 109.5 . .
H36E C36B H36F 109.5 . .
N2B C37B H37D 109.5 . .
N2B C37B H37E 109.5 . .
H37D C37B H37E 109.5 . .
N2B C37B H37F 109.5 . .
H37D C37B H37F 109.5 . .
H37E C37B H37F 109.5 . .
C35B C38B H38D 109.5 . .
C35B C38B H38E 109.5 . .
H38D C38B H38E 109.5 . .
C35B C38B H38F 109.5 . .
H38D C38B H38F 109.5 . .
H38E C38B H38F 109.5 . .
C16 O5 Tb1 164.9(12) . .
C16 N1 C17 122.4(17) . .
C16 N1 C18 113.3(19) . .
C17 N1 C18 123.8(17) . .
O5 C16 N1 125(2) . .
O5 C16 C19 127(3) . .
N1 C16 C19 106.8(19) . .
N1 C17 H17A 109.5 . .
N1 C17 H17B 109.5 . .
H17A C17 H17B 109.5 . .
N1 C17 H17C 109.5 . .
H17A C17 H17C 109.5 . .
H17B C17 H17C 109.5 . .
N1 C17 H19D 75.8 . .
H17A C17 H19D 47.6 . .
H17B C17 H19D 90.9 . .
H17C C17 H19D 154.7 . .
N1 C17 H19F 122.9 . .
H17A C17 H19F 16.2 . .
H17B C17 H19F 109.2 . .
H17C C17 H19F 95.0 . .
H19D C17 H19F 63.3 . .
N1 C18 H18A 109.5 . .
N1 C18 H18B 109.5 . .
H18A C18 H18B 109.5 . .
N1 C18 H18C 109.5 . .
H18A C18 H18C 109.5 . .
H18B C18 H18C 109.5 . .
C16 C19 H19A 109.5 . .
C16 C19 H19B 109.5 . .
H19A C19 H19B 109.5 . .
C16 C19 H19C 109.5 . .
H19A C19 H19C 109.5 . .
H19B C19 H19C 109.5 . .
C16 C19 H19D 79.9 . .
H19A C19 H19D 154.9 . .
H19B C19 H19D 46.0 . .
H19C C19 H19D 87.9 . .
O5B C16B N1B 130(2) . .
O5B C16B C19B 114.3(19) . .
N1B C16B C19B 116.2(18) . .
C16B N1B C17B 119(2) . .
C16B N1B C18B 121(2) . .
C17B N1B C18B 119.7(17) . .
C16B N1B N1B 117.4(16) . 2_655
C17B N1B N1B 71(2) . 2_655
C18B N1B N1B 77(2) . 2_655
C16B N1B C17B 134.4(19) . 2_655
C17B N1B C17B 96.7(19) . 2_655
C18B N1B C17B 32(2) . 2_655
N1B N1B C17B 46.2(10) 2_655 2_655
C18B C17B N1B 110(4) 2_655 .
C18B C17B N1B 49(2) 2_655 2_655
N1B C17B N1B 62(2) . 2_655
C18B C17B H17D 96.7 2_655 .
N1B C17B H17D 107.0 . .
N1B C17B H17D 120.8 2_655 .
C18B C17B H17E 20.6 2_655 .
N1B C17B H17E 118.1 . .
N1B C17B H17E 56.2 2_655 .
H17D C17B H17E 109.7 . .
C18B C17B H17F 130.2 2_655 .
N1B C17B H17F 102.9 . .
N1B C17B H17F 130.2 2_655 .
H17D C17B H17F 108.9 . .
H17E C17B H17F 109.8 . .
C17B C18B N1B 100(3) 2_655 .
C17B C18B H18D 113.0 2_655 .
N1B C18B H18D 117.1 . .
C17B C18B H18E 111.2 2_655 .
N1B C18B H18E 105.9 . .
H18D C18B H18E 109.3 . .
C17B C18B H18F 5.6 2_655 .
N1B C18B H18F 105.3 . .
H18D C18B H18F 109.1 . .
H18E C18B H18F 109.8 . .
C16B C19B H19D 107.7 . .
C16B C19B H19E 111.6 . .
H19D C19B H19E 109.3 . .
C16B C19B H19F 109.1 . .
H19D C19B H19F 109.9 . .
H19E C19B H19F 109.2 . .
C39B O20 C39 43.7(18) . .
C42 N3 C39 112(4) . .
C42 N3 C41 137(4) . .
C39 N3 C41 111(3) . .
O20 C39 N3 109(2) . .
O20 C39 C40 143(4) . .
N3 C39 C40 108(3) . .
C39B N3B C42B 114.4(17) . .
C39B N3B C41B 121.4(17) . .
C42B N3B C41B 123.9(18) . .
O20 C39B N3B 119.3(15) . .
O20 C39B C40B 125.5(17) . .
N3B C39B C40B 114.8(15) . .
C39B C40B H40D 109.5 . .
C39B C40B H40E 109.5 . .
H40D C40B H40E 109.5 . .
C39B C40B H40F 109.5 . .
H40D C40B H40F 109.5 . .
H40E C40B H40F 109.5 . .
N3B C41B H41D 109.5 . .
N3B C41B H41E 109.5 . .
H41D C41B H41E 109.5 . .
N3B C41B H41F 109.5 . .
H41D C41B H41F 109.5 . .
H41E C41B H41F 109.5 . .
N3B C42B H42D 109.5 . .
N3B C42B H42E 109.5 . .
H42D C42B H42E 109.5 . .
N3B C42B H42F 109.5 . .
H42D C42B H42F 109.5 . .
H42E C42B H42F 109.5 . .

loop_
_geom_bond_atom_site_label_1
_geom_bond_atom_site_label_2
_geom_bond_distance
_geom_bond_site_symmetry_2
Tb1 O7 2.282(6) 4
Tb1 O14 2.295(5) 3
Tb1 O13 2.300(6) 7_566
Tb1 O5 2.364(7) .
Tb1 O4B 2.42(2) .
Tb1 O1 2.447(5) .
Tb1 O2 2.462(5) .
Tb1 O3 2.478(5) .
Tb1 O4 2.53(3) .
Tb1 C1 2.819(8) .
Tb2 O10 2.294(6) 5_666
Tb2 O8 2.313(6) .
Tb2 O9 2.339(5) 5_666
Tb2 O15 2.374(6) .
Tb2 O17 2.407(7) .
Tb2 O16 2.434(6) .
Tb2 O12 2.450(6) 6_565
Tb2 O11 2.476(7) 6_565
Tb2 C32 2.818(8) 6_565
O1 C1 1.263(9) .
O2 C1 1.266(9) .
O6 C13 1.229(11) .
O7 C13 1.253(11) .
O7 Tb1 2.282(6) 4_545
O8 C5 1.271(10) .
O9 C5 1.243(9) .
O9 Tb2 2.339(5) 5_666
O10 C20 1.256(10) .
O10 Tb2 2.294(6) 5_666
O11 C32 1.264(13) .
O11 Tb2 2.476(7) 6_566
O12 C32 1.227(12) .
O12 Tb2 2.450(6) 6_566
O13 C24 1.253(10) .
O13 Tb1 2.300(6) 7_566
O14 C24 1.248(9) .
O14 Tb1 2.295(5) 3_445
O15 C20 1.272(9) .
O19 H19G 0.823(10) .
O19 H19H 0.821(10) .
C1 C2 1.502(11) .
C2 C8 1.384(11) .
C2 C3 1.401(11) .
C3 C4 1.382(11) .
C3 H3 0.9500 .
C4 C6 1.425(11) .
C4 C5 1.489(11) .
C6 C7 1.390(12) .
C6 H6 0.9500 .
C7 C8 1.397(13) .
C7 C9 1.495(11) .
C8 H8 0.9500 .
C9 C10 1.37(2) .
C9 C15B 1.37(2) .
C9 C10B 1.39(3) .
C9 C15 1.44(2) .
C10 C11 1.38(2) .
C10 H10 0.9500 .
C11 C12 1.36(2) .
C11 H11 0.9500 .
C14 C12 1.37(2) .
C14 C15 1.40(2) .
C14 H14 0.9500 .
C15 H15 0.9500 .
C10B C11B 1.40(3) .
C10B H10A 0.9500 .
C11B C12 1.41(3) .
C11B H11A 0.9500 .
C14B C12 1.39(2) .
C14B C15B 1.39(3) .
C14B H14A 0.9500 .
C15B H15A 0.9500 .
C12 C13 1.494(11) .
C20 C21 1.489(11) .
C21 C27 1.389(10) .
C21 C22 1.392(11) .
C22 C23 1.389(11) .
C22 H22 0.9500 .
C23 C25 1.417(10) .
C23 C24 1.481(11) .
C25 C26 1.393(11) .
C25 H25 0.9500 .
C26 C27 1.386(11) .
C26 C28 1.494(10) .
C27 H27 0.9500 .
C28 C34B 1.41(2) .
C28 C29B 1.416(9) .
C28 C29 1.421(9) .
C28 C34 1.429(9) .
C31 C33B 1.32(2) .
C31 C30B 1.33(3) .
C31 C30 1.430(9) .
C31 C33 1.436(9) .
C31 C32 1.505(11) .
C32 Tb2 2.818(8) 6_566
C29 C30 1.427(10) .
C29 H29 0.9500 .
C30 H30 0.9500 .
C33 C34 1.428(9) .
C33 H33 0.9500 .
C34 H34 0.9500 .
C29B C30B 1.28(3) .
C29B H29A 0.9500 .
C30B H30A 0.9500 .
C33B C34B 1.39(2) .
C33B H33A 0.9500 .
C34B H34A 0.9500 .
O17 C35 1.230(15) .
O17 C35B 1.232(15) .
N2 C35 1.345(16) .
N2 C37 1.499(14) .
N2 C36 1.505(14) .
C35 C38 1.63(2) .
C36 H36A 0.9800 .
C36 H36B 0.9800 .
C36 H36C 0.9800 .
C37 H37A 0.9800 .
C37 H37B 0.9800 .
C37 H37C 0.9800 .
C38 H38A 0.9800 .
C38 H38B 0.9800 .
C38 H38C 0.9800 .
N2B C35B 1.348(17) .
N2B C37B 1.505(14) .
N2B C36B 1.509(14) .
C35B C38B 1.63(2) .
C36B H36D 0.9800 .
C36B H36E 0.9800 .
C36B H36F 0.9800 .
C37B H37D 0.9800 .
C37B H37E 0.9800 .
C37B H37F 0.9800 .
C38B H38D 0.9800 .
C38B H38E 0.9800 .
C38B H38F 0.9800 .
O5 C16 1.216(15) .
N1 C16 1.326(16) .
N1 C17 1.485(13) .
N1 C18 1.494(14) .
C16 C19 1.62(2) .
C17 H17A 0.9800 .
C17 H17B 0.9800 .
C17 H17C 0.9800 .
C17 H19D 1.5660 .
C17 H19F 1.4003 .
C18 H18A 0.9800 .
C18 H18B 0.9800 .
C18 H18C 0.9800 .
C19 H19A 0.9800 .
C19 H19B 0.9800 .
C19 H19C 0.9800 .
C19 H19D 1.4377 .
O5B C16B 1.226(15) .
C16B N1B 1.337(16) .
C16B C19B 1.63(2) .
N1B C17B 1.495(14) .
N1B C18B 1.496(14) .
N1B N1B 1.83(5) 2_655
N1B C17B 1.96(5) 2_655
C17B C18B 1.04(5) 2_655
C17B N1B 1.96(5) 2_655
C17B H17D 0.9556 .
C17B H17E 0.9544 .
C17B H17F 0.9492 .
C18B C17B 1.04(5) 2_655
C18B H18D 0.9517 .
C18B H18E 0.9490 .
C18B H18F 0.9546 .
C19B H19D 0.9503 .
C19B H19E 0.9506 .
C19B H19F 0.9582 .
O20 C39B 1.229(14) .
O20 C39 1.229(15) .
N3 C42 1.29(4) .
N3 C39 1.338(16) .
N3 C41 1.496(14) .
C39 C40 1.63(2) .
C40 H40A 0.9800 .
C40 H40B 0.9800 .
C40 H40C 0.9800 .
C41 H41A 0.9800 .
C41 H41B 0.9800 .
C41 H41C 0.9800 .
C42 H42A 0.9800 .
C42 H42B 0.9800 .
C42 H42C 0.9800 .
N3B C39B 1.338(15) .
N3B C42B 1.46(3) .
N3B C41B 1.47(2) .
C39B C40B 1.63(2) .
C40B H40D 0.9800 .
C40B H40E 0.9800 .
C40B H40F 0.9800 .
C41B H41D 0.9800 .
C41B H41E 0.9800 .
C41B H41F 0.9800 .
C42B H42D 0.9800 .
C42B H42E 0.9800 .
C42B H42F 0.9800 .
